data_4313830
loop_
_publ_author_name
'Bernardo Monteiro'
'Dmitrii Roitershtein'
'Humberto Ferreira'
'Jos\'e R. Ascenso'
'Ana M. Martins'
'\^Angela Domingos'
'No\'emia Marques'

_publ_section_title
;
 Triamidotriazacyclononane Complexes of Group 3 Metals. Synthesis and
 Crystal Structures
;
_journal_name_full 'Inorganic Chemistry'
_journal_page_first 4223
_journal_page_last 4231
_journal_paper_doi 10.1021/ic034090v
_journal_volume 42
_journal_year 2003
_chemical_formula_moiety '[Yb{(SiMe2NPh)3-tacn}].C6H5Me'
_chemical_formula_sum 'C37 H53 N6 Si3 Yb'
_chemical_formula_weight 839.16
_chemical_name_systematic
;
 ?
;
_space_group_IT_number 14
_symmetry_cell_setting monoclinic
_symmetry_space_group_name_Hall '-P 2yn'
_symmetry_space_group_name_H-M 'P 1 21/n 1'
_atom_sites_solution_hydrogens geom
_atom_sites_solution_primary direct
_atom_sites_solution_secondary difmap
_audit_creation_method SHELXL-97
_cell_angle_alpha 90.00
_cell_angle_beta 91.150(9)
_cell_angle_gamma 90.00
_cell_formula_units_Z 4
_cell_length_a 10.9131(10)
_cell_length_b 16.355(2)
_cell_length_c 22.560(3)
_cell_measurement_reflns_used 25
_cell_measurement_temperature 293(2)
_cell_measurement_theta_max 11.7
_cell_measurement_theta_min 7.5
_cell_volume 4025.8(8)
_computing_cell_refinement 'CAD4 software(Enraf-nonius,1989)'
_computing_data_collection 'CAD4 software(Enraf-Nonius,1989)'
_computing_data_reduction process-MolEN(Fair,1990)
_computing_molecular_graphics 'ORTEP-3 (Farrugia,1997)'
_computing_structure_refinement 'SHELXL-97 (Sheldrick, 1997)'
_computing_structure_solution 'SHELXS-97 (Sheldrick, 1997)'
_diffrn_ambient_temperature 293(2)
_diffrn_measured_fraction_theta_full 0.985
_diffrn_measured_fraction_theta_max 0.985
_diffrn_measurement_device_type CAD4-Enraf-Nonius
_diffrn_measurement_method \w/2\qscans
_diffrn_radiation_monochromator graphite
_diffrn_radiation_source 'fine-focus sealed tube'
_diffrn_radiation_type MoK\a
_diffrn_radiation_wavelength 0.71073
_diffrn_reflns_av_R_equivalents 0.0751
_diffrn_reflns_av_sigmaI/netI 0.1711
_diffrn_reflns_limit_h_max 12
_diffrn_reflns_limit_h_min -12
_diffrn_reflns_limit_k_max 0
_diffrn_reflns_limit_k_min -19
_diffrn_reflns_limit_l_max 0
_diffrn_reflns_limit_l_min -26
_diffrn_reflns_number 7212
_diffrn_reflns_theta_full 25.06
_diffrn_reflns_theta_max 25.06
_diffrn_reflns_theta_min 1.54
_diffrn_standards_decay_% none
_diffrn_standards_interval_time 60
_diffrn_standards_number 3
_exptl_absorpt_coefficient_mu 2.445
_exptl_absorpt_correction_T_max 0.9995
_exptl_absorpt_correction_T_min 0.9268
_exptl_absorpt_correction_type 'empirical via \y-scan North et al(1968)'
_exptl_crystal_colour yellow
_exptl_crystal_density_diffrn 1.385
_exptl_crystal_density_method 'not measured'
_exptl_crystal_description irregular-needle
_exptl_crystal_F_000 1716
_exptl_crystal_size_max 0.60
_exptl_crystal_size_mid 0.18
_exptl_crystal_size_min 0.11
_refine_diff_density_max 1.010
_refine_diff_density_min -1.168
_refine_diff_density_rms 0.154
_refine_ls_extinction_coef 0.00039(9)
_refine_ls_extinction_expression Fc^*^=kFc[1+0.001xFc^2^\l^3^/sin(2\q)]^-1/4^
_refine_ls_extinction_method SHELXL
_refine_ls_goodness_of_fit_ref 1.096
_refine_ls_hydrogen_treatment constr
_refine_ls_matrix_type full
_refine_ls_number_parameters 425
_refine_ls_number_reflns 7025
_refine_ls_number_restraints 48
_refine_ls_restrained_S_all 1.094
_refine_ls_R_factor_all 0.2117
_refine_ls_R_factor_gt 0.0897
_refine_ls_shift/su_max 0.003
_refine_ls_shift/su_mean 0.000
_refine_ls_structure_factor_coef Fsqd
_refine_ls_weighting_details 'calc w=1/[\s^2^(Fo^2^)+(0.0375P)^2^+31.0128P] where P=(Fo^2^+2Fc^2^)/3'
_refine_ls_weighting_scheme calc
_refine_ls_wR_factor_gt 0.1383
_refine_ls_wR_factor_ref 0.1925
_reflns_number_gt 3246
_reflns_number_total 7025
_reflns_threshold_expression >2sigma(I)
_cod_data_source_file ic034090vrom20030128_020813_4.cif
_cod_data_source_block ybtacn
_cod_original_cell_volume 4025.9(9)
_cod_database_code 4313830

loop_
_symmetry_equiv_pos_as_xyz
'x, y, z'
'-x+1/2, y+1/2, -z+1/2'
'-x, -y, -z'
'x-1/2, -y-1/2, z-1/2'

loop_
_atom_site_label
_atom_site_type_symbol
_atom_site_fract_x
_atom_site_fract_y
_atom_site_fract_z
_atom_site_U_iso_or_equiv
_atom_site_adp_type
_atom_site_occupancy
_atom_site_symmetry_multiplicity
_atom_site_calc_flag
_atom_site_refinement_flags
_atom_site_disorder_assembly
_atom_site_disorder_group
Yb1 Yb 0.61365(7) 0.76821(4) 0.79915(3) 0.0525(3) Uani 1 1 d . . .
Si1 Si 0.8932(5) 0.7900(3) 0.7839(2) 0.0678(15) Uani 1 1 d . . .
Si2 Si 0.4535(5) 0.8390(3) 0.6967(2) 0.0648(15) Uani 1 1 d . . .
Si3 Si 0.5363(6) 0.6017(3) 0.8504(3) 0.0812(19) Uani 1 1 d . . .
N1 N 0.7799(12) 0.8406(9) 0.8190(6) 0.062(4) Uani 1 1 d . . .
N2 N 0.4600(13) 0.8491(8) 0.7696(6) 0.066(4) Uani 1 1 d . . .
N3 N 0.5590(13) 0.6975(8) 0.8781(6) 0.065(4) Uani 1 1 d . . .
N4 N 0.5450(12) 0.7486(7) 0.6950(5) 0.060(4) Uani 1 1 d . . .
N5 N 0.6017(16) 0.6164(7) 0.7808(6) 0.074(5) Uani 1 1 d . . .
N6 N 0.7955(12) 0.7294(10) 0.7383(6) 0.070(4) Uani 1 1 d . . .
C1 C 0.476(2) 0.6711(12) 0.6965(8) 0.087(7) Uani 1 1 d . . .
H1A H 0.3992 0.6813 0.7159 0.104 Uiso 1 1 calc R . .
H1B H 0.4567 0.6553 0.6560 0.104 Uiso 1 1 calc R . .
C2 C 0.534(2) 0.6035(12) 0.7251(10) 0.105(8) Uani 1 1 d . . .
H2A H 0.5896 0.5793 0.6972 0.126 Uiso 1 1 calc R . .
H2B H 0.4707 0.5631 0.7325 0.126 Uiso 1 1 calc R . .
C3 C 0.735(2) 0.5941(11) 0.7771(9) 0.099(8) Uani 1 1 d . . .
H3A H 0.7729 0.6019 0.8160 0.118 Uiso 1 1 calc R . .
H3B H 0.7407 0.5364 0.7678 0.118 Uiso 1 1 calc R . .
C4 C 0.809(2) 0.6394(13) 0.7338(11) 0.113(8) Uani 1 1 d . . .
H4A H 0.7847 0.6224 0.6941 0.135 Uiso 1 1 calc R . .
H4B H 0.8947 0.6253 0.7397 0.135 Uiso 1 1 calc R . .
C5 C 0.7626(18) 0.7634(13) 0.6796(7) 0.087(6) Uani 1 1 d . . .
H5A H 0.7670 0.8225 0.6825 0.105 Uiso 1 1 calc R . .
H5B H 0.8249 0.7464 0.6521 0.105 Uiso 1 1 calc R . .
C6 C 0.6458(18) 0.7428(12) 0.6540(7) 0.082(6) Uani 1 1 d . . .
H6A H 0.6494 0.6874 0.6388 0.098 Uiso 1 1 calc R . .
H6B H 0.6293 0.7789 0.6207 0.098 Uiso 1 1 calc R . .
C10 C 0.9945(17) 0.7234(12) 0.8281(9) 0.100(7) Uani 1 1 d . . .
H10A H 1.0534 0.6984 0.8028 0.151 Uiso 1 1 calc R . .
H10B H 0.9467 0.6816 0.8467 0.151 Uiso 1 1 calc R . .
H10C H 1.0363 0.7552 0.8580 0.151 Uiso 1 1 calc R . .
C11 C 0.9912(17) 0.8567(13) 0.7366(8) 0.096(7) Uani 1 1 d . . .
H11A H 1.0530 0.8240 0.7184 0.144 Uiso 1 1 calc R . .
H11B H 1.0296 0.8980 0.7608 0.144 Uiso 1 1 calc R . .
H11C H 0.9411 0.8822 0.7064 0.144 Uiso 1 1 calc R . .
C12 C 0.7982(18) 0.9092(11) 0.8560(8) 0.060(5) Uani 1 1 d . . .
C13 C 0.697(2) 0.9584(11) 0.8683(8) 0.073(6) Uani 1 1 d . . .
H13 H 0.6219 0.9479 0.8496 0.087 Uiso 1 1 calc R . .
C14 C 0.708(2) 1.0224(12) 0.9079(9) 0.086(7) Uani 1 1 d . . .
H14 H 0.6389 1.0536 0.9160 0.104 Uiso 1 1 calc R . .
C15 C 0.812(3) 1.0408(14) 0.9345(9) 0.114(12) Uani 1 1 d . . .
H15 H 0.8180 1.0853 0.9601 0.137 Uiso 1 1 calc R . .
C16 C 0.914(3) 0.993(2) 0.9236(13) 0.137(12) Uani 1 1 d . . .
H16 H 0.9881 1.0032 0.9436 0.164 Uiso 1 1 calc R . .
C17 C 0.906(2) 0.9291(13) 0.8830(10) 0.092(7) Uani 1 1 d . . .
H17 H 0.9766 0.8996 0.8740 0.111 Uiso 1 1 calc R . .
C20 C 0.527(2) 0.9191(11) 0.6513(9) 0.108(8) Uani 1 1 d . . .
H20A H 0.5166 0.9060 0.6100 0.161 Uiso 1 1 calc R . .
H20B H 0.6130 0.9217 0.6612 0.161 Uiso 1 1 calc R . .
H20C H 0.4898 0.9710 0.6591 0.161 Uiso 1 1 calc R . .
C21 C 0.2993(17) 0.8234(14) 0.6665(10) 0.119(9) Uani 1 1 d . . .
H21A H 0.3023 0.8189 0.6242 0.178 Uiso 1 1 calc R . .
H21B H 0.2486 0.8690 0.6769 0.178 Uiso 1 1 calc R . .
H21C H 0.2656 0.7741 0.6826 0.178 Uiso 1 1 calc R . .
C22 C 0.3932(16) 0.9068(11) 0.8046(8) 0.062(5) Uani 1 1 d . . .
C23 C 0.338(2) 0.8847(13) 0.8563(10) 0.098(8) Uani 1 1 d . . .
H23 H 0.3379 0.8297 0.8667 0.118 Uiso 1 1 calc R . .
C24 C 0.285(2) 0.939(2) 0.8931(11) 0.146(12) Uani 1 1 d . . .
H24 H 0.2585 0.9220 0.9301 0.175 Uiso 1 1 calc R . .
C25 C 0.268(3) 1.019(2) 0.8756(15) 0.166(17) Uani 1 1 d . . .
H25 H 0.2241 1.0550 0.8986 0.199 Uiso 1 1 calc R . .
C26 C 0.317(3) 1.0429(17) 0.8254(14) 0.149(13) Uani 1 1 d . . .
H26 H 0.3131 1.0978 0.8145 0.179 Uiso 1 1 calc R . .
C27 C 0.375(2) 0.9870(12) 0.7885(11) 0.110(8) Uani 1 1 d . . .
H27 H 0.4015 1.0046 0.7518 0.132 Uiso 1 1 calc R . .
C30 C 0.614(2) 0.5147(12) 0.8901(9) 0.133(10) Uani 1 1 d . . .
H30A H 0.5940 0.4644 0.8702 0.199 Uiso 1 1 calc R . .
H30B H 0.5859 0.5123 0.9302 0.199 Uiso 1 1 calc R . .
H30C H 0.7008 0.5229 0.8903 0.199 Uiso 1 1 calc R . .
C31 C 0.373(2) 0.5744(15) 0.8391(11) 0.134(10) Uani 1 1 d . . .
H31A H 0.3669 0.5200 0.8234 0.201 Uiso 1 1 calc R . .
H31B H 0.3351 0.6121 0.8117 0.201 Uiso 1 1 calc R . .
H31C H 0.3319 0.5769 0.8763 0.201 Uiso 1 1 calc R . .
C32 C 0.5441(16) 0.7213(11) 0.9368(8) 0.064(5) Uani 1 1 d . . .
C33 C 0.565(2) 0.8018(12) 0.9531(8) 0.089(7) Uani 1 1 d . . .
H33 H 0.5860 0.8391 0.9238 0.107 Uiso 1 1 calc R . .
C34 C 0.558(2) 0.8294(12) 1.0105(9) 0.093(7) Uani 1 1 d . . .
H34 H 0.5773 0.8836 1.0189 0.112 Uiso 1 1 calc R . .
C35 C 0.523(2) 0.7800(15) 1.0550(10) 0.107(8) Uani 1 1 d . . .
H35 H 0.5153 0.7996 1.0934 0.129 Uiso 1 1 calc R . .
C36 C 0.498(2) 0.7003(15) 1.0414(9) 0.122(10) Uani 1 1 d . . .
H36 H 0.4738 0.6651 1.0713 0.146 Uiso 1 1 calc R . .
C37 C 0.509(2) 0.6697(11) 0.9836(9) 0.101(8) Uani 1 1 d . . .
H37 H 0.4935 0.6147 0.9760 0.121 Uiso 1 1 calc R . .
C1S C 0.952(3) 0.739(2) 0.9970(9) 0.167(11) Uani 1 1 d DU . .
C2S C 0.875(4) 0.6554(19) 0.9855(10) 0.201(15) Uani 1 1 d DU . .
H2S H 0.7918 0.6434 0.9873 0.241 Uiso 1 1 calc R . .
C3S C 0.972(4) 0.610(2) 0.9726(10) 0.186(14) Uani 1 1 d DU . .
H3S H 0.9489 0.5568 0.9630 0.223 Uiso 1 1 calc R . .
C4S C 1.098(4) 0.620(3) 0.9695(13) 0.206(16) Uani 1 1 d DU . .
H4S H 1.1399 0.5730 0.9600 0.247 Uiso 1 1 calc R . .
C5S C 1.169(4) 0.686(3) 0.9777(14) 0.228(18) Uani 1 1 d DU . .
H5S H 1.2537 0.6920 0.9757 0.274 Uiso 1 1 calc R . .
C6S C 1.077(3) 0.7405(18) 0.9902(10) 0.146(10) Uani 1 1 d DU . .
H6S H 1.1081 0.7931 0.9955 0.175 Uiso 1 1 calc R . .
C11S C 0.879(3) 0.797(2) 1.0106(16) 0.35(3) Uani 1 1 d DU . .
H11D H 0.7966 0.7761 1.0119 0.524 Uiso 1 1 calc R . .
H11E H 0.8832 0.8392 0.9814 0.524 Uiso 1 1 calc R . .
H11F H 0.9022 0.8182 1.0488 0.524 Uiso 1 1 calc R . .

loop_
_atom_site_aniso_label
_atom_site_aniso_U_11
_atom_site_aniso_U_22
_atom_site_aniso_U_33
_atom_site_aniso_U_23
_atom_site_aniso_U_13
_atom_site_aniso_U_12
Yb1 0.0707(5) 0.0370(4) 0.0504(4) -0.0044(4) 0.0145(3) 0.0021(5)
Si1 0.074(4) 0.071(4) 0.059(3) 0.002(3) 0.013(3) 0.007(3)
Si2 0.067(4) 0.060(4) 0.068(4) -0.002(3) 0.004(3) 0.004(3)
Si3 0.129(6) 0.045(3) 0.070(4) -0.007(3) 0.018(4) -0.014(3)
N1 0.067(10) 0.069(10) 0.049(9) -0.010(8) 0.013(8) 0.003(8)
N2 0.068(10) 0.055(10) 0.074(11) 0.006(8) 0.021(8) 0.022(8)
N3 0.088(11) 0.059(9) 0.048(8) -0.023(7) 0.023(8) -0.004(8)
N4 0.084(10) 0.033(10) 0.065(9) -0.003(6) 0.030(8) 0.010(7)
N5 0.129(15) 0.025(7) 0.068(11) -0.018(7) -0.004(11) 0.006(9)
N6 0.079(10) 0.068(10) 0.065(10) -0.006(9) 0.020(8) 0.005(9)
C1 0.13(2) 0.069(15) 0.058(13) -0.009(11) -0.016(13) -0.008(14)
C2 0.16(2) 0.059(15) 0.095(18) 0.018(13) -0.022(17) -0.040(15)
C3 0.15(2) 0.053(13) 0.098(17) 0.025(12) 0.044(16) 0.073(14)
C4 0.12(2) 0.085(18) 0.13(2) -0.041(16) 0.023(17) 0.024(16)
C5 0.103(16) 0.111(17) 0.048(11) -0.012(12) 0.006(11) -0.040(15)
C6 0.126(18) 0.075(15) 0.046(10) -0.001(10) 0.028(12) 0.030(14)
C10 0.093(15) 0.096(16) 0.112(17) 0.012(14) -0.020(13) 0.032(14)
C11 0.073(15) 0.125(19) 0.092(16) 0.013(14) 0.011(12) 0.008(13)
C12 0.061(13) 0.045(11) 0.074(13) 0.000(10) -0.003(11) -0.018(10)
C13 0.103(17) 0.048(12) 0.068(13) 0.002(10) 0.014(12) -0.019(12)
C14 0.15(2) 0.045(13) 0.060(14) 0.009(11) 0.028(15) -0.024(14)
C15 0.24(4) 0.049(15) 0.047(13) -0.014(11) -0.027(19) -0.034(19)
C16 0.18(3) 0.13(3) 0.10(2) 0.04(2) -0.06(2) -0.04(2)
C17 0.11(2) 0.076(16) 0.088(17) -0.006(13) -0.006(15) -0.005(14)
C20 0.16(2) 0.069(15) 0.091(16) 0.009(12) 0.026(16) 0.005(15)
C21 0.075(16) 0.14(2) 0.14(2) -0.045(17) -0.001(15) 0.036(15)
C22 0.071(13) 0.061(12) 0.054(12) 0.006(9) 0.007(10) 0.009(10)
C23 0.12(2) 0.072(15) 0.102(18) 0.015(13) 0.042(15) 0.045(14)
C24 0.16(3) 0.19(3) 0.088(19) -0.01(2) 0.037(17) 0.11(2)
C25 0.15(3) 0.19(4) 0.15(3) -0.08(3) -0.01(2) 0.13(3)
C26 0.19(3) 0.09(2) 0.17(3) -0.06(2) 0.02(3) 0.06(2)
C27 0.16(2) 0.055(14) 0.112(19) 0.006(13) 0.019(17) 0.046(15)
C30 0.25(3) 0.051(14) 0.102(19) 0.014(13) 0.04(2) 0.026(17)
C31 0.13(2) 0.14(2) 0.14(2) -0.023(18) 0.052(19) -0.056(18)
C32 0.073(13) 0.050(13) 0.069(12) 0.019(11) 0.013(10) -0.004(10)
C33 0.17(2) 0.061(13) 0.036(11) -0.004(9) 0.002(12) -0.051(14)
C34 0.14(2) 0.053(13) 0.086(16) -0.033(12) 0.034(15) -0.031(13)
C35 0.15(2) 0.10(2) 0.077(15) -0.005(15) 0.030(14) -0.039(17)
C36 0.20(3) 0.11(2) 0.059(14) 0.006(13) 0.094(16) -0.048(19)
C37 0.19(2) 0.036(11) 0.080(16) 0.006(10) 0.041(16) -0.013(13)
C1S 0.176(14) 0.172(14) 0.153(14) 0.001(9) 0.002(9) 0.014(10)
C2S 0.200(17) 0.206(17) 0.197(17) 0.005(10) 0.003(10) -0.003(10)
C3S 0.190(16) 0.186(16) 0.181(16) 0.015(10) 0.004(10) 0.000(10)
C4S 0.208(18) 0.208(18) 0.201(18) 0.012(10) 0.004(10) 0.002(10)
C5S 0.23(2) 0.24(2) 0.22(2) 0.003(10) 0.000(10) 0.001(10)
C6S 0.155(13) 0.153(13) 0.128(12) 0.011(9) -0.006(9) -0.011(9)
C11S 0.35(3) 0.35(3) 0.34(3) 0.005(10) 0.008(10) 0.004(10)

loop_
_atom_type_symbol
_atom_type_description
_atom_type_scat_dispersion_real
_atom_type_scat_dispersion_imag
_atom_type_scat_source
C C 0.0033 0.0016 'International Tables Vol C Tables 4.2.6.8 and 6.1.1.4'
H H 0.0000 0.0000 'International Tables Vol C Tables 4.2.6.8 and 6.1.1.4'
N N 0.0061 0.0033 'International Tables Vol C Tables 4.2.6.8 and 6.1.1.4'
Si Si 0.0817 0.0704 'International Tables Vol C Tables 4.2.6.8 and 6.1.1.4'
Yb Yb -0.3850 5.5486 'International Tables Vol C Tables 4.2.6.8 and 6.1.1.4'

loop_
_geom_angle_atom_site_label_1
_geom_angle_atom_site_label_2
_geom_angle_atom_site_label_3
_geom_angle
_geom_angle_site_symmetry_1
_geom_angle_site_symmetry_3
_geom_angle_publ_flag
N1 Yb1 N3 110.5(5) . . ?
N1 Yb1 N2 110.7(5) . . ?
N3 Yb1 N2 109.7(5) . . ?
N1 Yb1 N4 119.7(5) . . ?
N3 Yb1 N4 127.9(5) . . ?
N2 Yb1 N4 65.2(5) . . ?
N1 Yb1 N5 127.0(5) . . ?
N3 Yb1 N5 66.7(5) . . ?
N2 Yb1 N5 120.0(6) . . ?
N4 Yb1 N5 72.7(4) . . ?
N1 Yb1 N6 65.9(5) . . ?
N3 Yb1 N6 122.3(5) . . ?
N2 Yb1 N6 125.7(5) . . ?
N4 Yb1 N6 71.1(4) . . ?
N5 Yb1 N6 72.6(5) . . ?
N1 Yb1 Si3 128.9(4) . . ?
N3 Yb1 Si3 32.6(3) . . ?
N2 Yb1 Si3 115.2(4) . . ?
N4 Yb1 Si3 99.3(3) . . ?
N5 Yb1 Si3 34.7(3) . . ?
N6 Yb1 Si3 101.9(4) . . ?
N1 Yb1 Si2 113.7(4) . . ?
N3 Yb1 Si2 129.7(4) . . ?
N2 Yb1 Si2 31.1(4) . . ?
N4 Yb1 Si2 35.2(3) . . ?
N5 Yb1 Si2 102.7(4) . . ?
N6 Yb1 Si2 97.3(4) . . ?
Si3 Yb1 Si2 117.09(16) . . ?
N1 Yb1 Si1 32.0(3) . . ?
N3 Yb1 Si1 115.5(4) . . ?
N2 Yb1 Si1 129.5(4) . . ?
N4 Yb1 Si1 100.9(3) . . ?
N5 Yb1 Si1 98.2(4) . . ?
N6 Yb1 Si1 34.9(4) . . ?
Si3 Yb1 Si1 114.91(16) . . ?
Si2 Yb1 Si1 114.64(14) . . ?
N1 Yb1 C1 142.6(5) . . ?
N3 Yb1 C1 101.2(5) . . ?
N2 Yb1 C1 74.7(5) . . ?
N4 Yb1 C1 27.0(4) . . ?
N5 Yb1 C1 50.4(5) . . ?
N6 Yb1 C1 80.9(5) . . ?
Si3 Yb1 C1 72.6(4) . . ?
Si2 Yb1 C1 52.3(4) . . ?
Si1 Yb1 C1 115.5(4) . . ?
N1 Yb1 C5 75.7(5) . . ?
N3 Yb1 C5 145.1(5) . . ?
N2 Yb1 C5 99.0(5) . . ?
N4 Yb1 C5 48.7(4) . . ?
N5 Yb1 C5 82.0(5) . . ?
N6 Yb1 C5 26.9(5) . . ?
Si3 Yb1 C5 116.4(4) . . ?
Si2 Yb1 C5 70.5(4) . . ?
Si1 Yb1 C5 52.2(4) . . ?
C1 Yb1 C5 67.0(5) . . ?
N1 Yb1 C3 99.6(6) . . ?
N3 Yb1 C3 77.2(5) . . ?
N2 Yb1 C3 142.9(6) . . ?
N4 Yb1 C3 81.7(5) . . ?
N5 Yb1 C3 27.6(5) . . ?
N6 Yb1 C3 49.7(5) . . ?
Si3 Yb1 C3 52.2(4) . . ?
Si2 Yb1 C3 116.7(4) . . ?
Si1 Yb1 C3 70.8(5) . . ?
C1 Yb1 C3 68.3(6) . . ?
C5 Yb1 C3 67.9(5) . . ?
N1 Si1 N6 96.2(7) . . ?
N1 Si1 C10 118.2(8) . . ?
N6 Si1 C10 109.4(9) . . ?
N1 Si1 C11 114.3(8) . . ?
N6 Si1 C11 109.8(8) . . ?
C10 Si1 C11 108.1(9) . . ?
N1 Si1 Yb1 43.6(5) . . ?
N6 Si1 Yb1 54.4(4) . . ?
C10 Si1 Yb1 117.1(7) . . ?
C11 Si1 Yb1 134.8(6) . . ?
N2 Si2 N4 95.3(7) . . ?
N2 Si2 C21 114.0(9) . . ?
N4 Si2 C21 112.9(9) . . ?
N2 Si2 C20 117.9(9) . . ?
N4 Si2 C20 108.9(8) . . ?
C21 Si2 C20 107.4(11) . . ?
N2 Si2 Yb1 44.1(5) . . ?
N4 Si2 Yb1 53.0(4) . . ?
C21 Si2 Yb1 137.0(8) . . ?
C20 Si2 Yb1 115.6(8) . . ?
N3 Si3 N5 98.3(6) . . ?
N3 Si3 C31 113.9(10) . . ?
N5 Si3 C31 108.6(10) . . ?
N3 Si3 C30 117.5(9) . . ?
N5 Si3 C30 110.1(9) . . ?
C31 Si3 C30 107.8(12) . . ?
N3 Si3 Yb1 44.5(5) . . ?
N5 Si3 Yb1 54.8(4) . . ?
C31 Si3 Yb1 115.6(8) . . ?
C30 Si3 Yb1 136.5(9) . . ?
C12 N1 Si1 124.6(13) . . ?
C12 N1 Yb1 130.8(11) . . ?
Si1 N1 Yb1 104.4(7) . . ?
C22 N2 Si2 126.9(12) . . ?
C22 N2 Yb1 127.7(11) . . ?
Si2 N2 Yb1 104.8(7) . . ?
C32 N3 Si3 126.0(12) . . ?
C32 N3 Yb1 131.0(11) . . ?
Si3 N3 Yb1 103.0(6) . . ?
C6 N4 C1 110.6(14) . . ?
C6 N4 Si2 119.9(11) . . ?
C1 N4 Si2 115.2(12) . . ?
C6 N4 Yb1 113.2(11) . . ?
C1 N4 Yb1 103.5(10) . . ?
Si2 N4 Yb1 91.7(5) . . ?
C2 N5 C3 113.2(16) . . ?
C2 N5 Si3 122.7(15) . . ?
C3 N5 Si3 115.3(12) . . ?
C2 N5 Yb1 107.9(11) . . ?
C3 N5 Yb1 101.6(11) . . ?
Si3 N5 Yb1 90.5(5) . . ?
C5 N6 C4 109.6(16) . . ?
C5 N6 Si1 116.4(13) . . ?
C4 N6 Si1 122.5(14) . . ?
C5 N6 Yb1 102.4(11) . . ?
C4 N6 Yb1 111.6(12) . . ?
Si1 N6 Yb1 90.8(6) . . ?
C2 C1 N4 117.4(18) . . ?
C2 C1 Yb1 81.9(12) . . ?
N4 C1 Yb1 49.5(8) . . ?
C1 C2 N5 119.4(17) . . ?
C4 C3 N5 117.1(16) . . ?
C4 C3 Yb1 83.6(11) . . ?
N5 C3 Yb1 50.8(7) . . ?
C3 C4 N6 113.3(16) . . ?
C6 C5 N6 118.3(16) . . ?
C6 C5 Yb1 83.2(10) . . ?
N6 C5 Yb1 50.7(8) . . ?
C5 C6 N4 114.0(15) . . ?
C17 C12 C13 117.2(19) . . ?
C17 C12 N1 124.6(19) . . ?
C13 C12 N1 118.2(17) . . ?
C14 C13 C12 120(2) . . ?
C15 C14 C13 122(2) . . ?
C14 C15 C16 119(2) . . ?
C15 C16 C17 120(3) . . ?
C12 C17 C16 121(2) . . ?
C23 C22 C27 114.4(18) . . ?
C23 C22 N2 121.9(17) . . ?
C27 C22 N2 123.6(17) . . ?
C24 C23 C22 123(2) . . ?
C23 C24 C25 120(3) . . ?
C26 C25 C24 119(2) . . ?
C25 C26 C27 121(3) . . ?
C22 C27 C26 122(2) . . ?
C33 C32 N3 119.8(15) . . ?
C33 C32 C37 114.6(18) . . ?
N3 C32 C37 125.6(18) . . ?
C34 C33 C32 123.3(17) . . ?
C35 C34 C33 121.8(19) . . ?
C34 C35 C36 118(2) . . ?
C35 C36 C37 121.9(18) . . ?
C36 C37 C32 120.8(18) . . ?
C11S C1S C6S 129(3) . . ?
C11S C1S C2S 110(3) . . ?
C6S C1S C2S 121(3) . . ?
C3S C2S C1S 95(3) . . ?
C2S C3S C4S 137(4) . . ?
C5S C4S C3S 132(4) . . ?
C5S C4S C6S 42(2) . . ?
C3S C4S C6S 90(3) . . ?
C4S C5S C6S 97(4) . . ?
C5S C6S C1S 137(4) . . ?
C5S C6S C4S 41(2) . . ?
C1S C6S C4S 97(3) . . ?

loop_
_geom_bond_atom_site_label_1
_geom_bond_atom_site_label_2
_geom_bond_distance
_geom_bond_site_symmetry_2
_geom_bond_publ_flag
Yb1 N1 2.205(14) . ?
Yb1 N3 2.216(13) . ?
Yb1 N2 2.227(13) . ?
Yb1 N4 2.473(13) . ?
Yb1 N5 2.520(12) . ?
Yb1 N6 2.517(13) . ?
Yb1 Si3 3.083(5) . ?
Yb1 Si2 3.094(6) . ?
Yb1 Si1 3.098(5) . ?
Yb1 C1 3.162(19) . ?
Yb1 C5 3.177(17) . ?
Yb1 C3 3.185(16) . ?
Si1 N1 1.696(13) . ?
Si1 N6 1.770(16) . ?
Si1 C10 1.833(17) . ?
Si1 C11 1.875(19) . ?
Si2 N2 1.653(15) . ?
Si2 N4 1.785(12) . ?
Si2 C21 1.82(2) . ?
Si2 C20 1.857(19) . ?
Si3 N3 1.702(13) . ?
Si3 N5 1.754(16) . ?
Si3 C31 1.85(2) . ?
Si3 C30 1.87(2) . ?
N1 C12 1.41(2) . ?
N2 C22 1.439(19) . ?
N3 C32 1.393(19) . ?
N4 C6 1.454(18) . ?
N4 C1 1.47(2) . ?
N5 C2 1.46(2) . ?
N5 C3 1.51(2) . ?
N6 C5 1.47(2) . ?
N6 C4 1.48(2) . ?
C1 C2 1.42(2) . ?
C3 C4 1.48(3) . ?
C5 C6 1.43(2) . ?
C12 C17 1.36(2) . ?
C12 C13 1.40(2) . ?
C13 C14 1.38(2) . ?
C14 C15 1.31(3) . ?
C15 C16 1.39(3) . ?
C16 C17 1.39(3) . ?
C22 C23 1.37(2) . ?
C22 C27 1.38(2) . ?
C23 C24 1.35(3) . ?
C24 C25 1.37(4) . ?
C25 C26 1.32(4) . ?
C26 C27 1.39(3) . ?
C32 C33 1.39(2) . ?
C32 C37 1.41(2) . ?
C33 C34 1.38(2) . ?
C34 C35 1.35(2) . ?
C35 C36 1.36(3) . ?
C36 C37 1.41(2) . ?
C1S C11S 1.28(4) . ?
C1S C6S 1.38(3) . ?
C1S C2S 1.62(4) . ?
C2S C3S 1.33(4) . ?
C3S C4S 1.39(4) . ?
C4S C5S 1.33(5) . ?
C4S C6S 2.03(5) . ?
C5S C6S 1.38(4) . ?
